data_4074888
loop_
_publ_author_name
'Carmona, Daniel'
'Vega, Cristina'
'Garc\'ia, N\'estor'
'Lahoz, Fernando J.'
'Elipe, Sergio'
'Oro, Luis A.'
'Lamata, M. Pilar'
'Viguri, Fernando'
'Borao, Rosana'

_publ_section_title
;
 Chiral Phosphinooxazoline&#x2212;Ruthenium(II) and &#x2212;Osmium(II)
 Complexes as Catalysts in Diels&#x2212;Alder Reactions
;
_journal_issue 7
_journal_name_full Organometallics
_journal_page_first 1592
_journal_paper_doi 10.1021/om050973d
_journal_volume 25
_journal_year 2006
_chemical_absolute_configuration rmad
_chemical_formula_moiety 'C34 H38 F2 N O3 P2 Ru, F6 P'
_chemical_formula_sum 'C34 H38 F8 N O3 P3 Ru'
_chemical_formula_weight 854.63
_chemical_name_systematic
; 
 ? 
;
_space_group_IT_number 4
_symmetry_cell_setting monoclinic
_symmetry_space_group_name_Hall 'P 2yb'
_symmetry_space_group_name_H-M 'P 1 21 1'
_atom_sites_solution_hydrogens geom
_atom_sites_solution_primary direct
_atom_sites_solution_secondary difmap
_audit_creation_method SHELXL-97
_cell_angle_alpha 90.00
_cell_angle_beta 99.5550(10)
_cell_angle_gamma 90.00
_cell_formula_units_Z 4
_cell_length_a 9.9134(6)
_cell_length_b 25.1523(15)
_cell_length_c 13.8912(8)
_cell_measurement_temperature 100(2)
_cell_measurement_theta_max 27.284
_cell_measurement_theta_min 2.199
_cell_volume 3415.6(4)
_computing_cell_refinement 'SAINT+ v. 6.22 (Bruker AXS, 2001)'
_computing_data_collection 'SMART v. 5.625 (Bruker AXS, 2001)'
_computing_data_reduction 'SAINT+ v. 6.22 (Bruker AXS, 2001)'
_computing_molecular_graphics 'XP, SHELXTL v. 6.10 (Bruker, 2000)'
_computing_publication_material 'XCIF, SHELXTL v. 6.10 (Bruker, 2000)'
_computing_structure_refinement 'SHELXL-97 (Sheldrick, 1997)'
_computing_structure_solution 'SHELXS-97 (Sheldrick, 1990)'
_diffrn_ambient_temperature 100(2)
_diffrn_detector_area_resol_mean 8.26
_diffrn_measured_fraction_theta_full 0.994
_diffrn_measured_fraction_theta_max 0.943
_diffrn_measurement_device_type 'Bruker SMART APEX CCD system'
_diffrn_measurement_method '\w rotations with narrow frames'
_diffrn_radiation_monochromator graphite
_diffrn_radiation_source 'fine-focus sealed tube'
_diffrn_radiation_type MoK\a
_diffrn_radiation_wavelength 0.71073
_diffrn_reflns_av_R_equivalents 0.0330
_diffrn_reflns_av_sigmaI/netI 0.0684
_diffrn_reflns_limit_h_max 9
_diffrn_reflns_limit_h_min -13
_diffrn_reflns_limit_k_max 33
_diffrn_reflns_limit_k_min -33
_diffrn_reflns_limit_l_max 18
_diffrn_reflns_limit_l_min -18
_diffrn_reflns_number 23054
_diffrn_reflns_theta_full 27.00
_diffrn_reflns_theta_max 28.32
_diffrn_reflns_theta_min 1.49
_diffrn_standards_number 'no decay'
_exptl_absorpt_coefficient_mu 0.681
_exptl_absorpt_correction_T_max 0.914
_exptl_absorpt_correction_T_min 0.850
_exptl_absorpt_correction_type multi-scan
_exptl_absorpt_process_details
; SADABS: Area-Detector Absorption Correction. Bruker-AXS 
  within SAINT+ package, v. 6.22 (2001).
;
_exptl_crystal_colour red
_exptl_crystal_density_diffrn 1.662
_exptl_crystal_density_method 'not measured'
_exptl_crystal_description prism
_exptl_crystal_F_000 1736
_exptl_crystal_size_max 0.247
_exptl_crystal_size_mid 0.143
_exptl_crystal_size_min 0.135
_refine_diff_density_max 0.729
_refine_diff_density_min -0.376
_refine_diff_density_rms 0.084
_refine_ls_abs_structure_details 'Flack H D (1983), Acta Cryst. A39, 876-881'
_refine_ls_abs_structure_Flack -0.004(17)
_refine_ls_extinction_method none
_refine_ls_goodness_of_fit_ref 1.008
_refine_ls_hydrogen_treatment mixed
_refine_ls_matrix_type full
_refine_ls_number_parameters 1013
_refine_ls_number_reflns 14908
_refine_ls_number_restraints 1
_refine_ls_restrained_S_all 1.008
_refine_ls_R_factor_all 0.0490
_refine_ls_R_factor_gt 0.0418
_refine_ls_shift/su_max 0.009
_refine_ls_shift/su_mean 0.001
_refine_ls_structure_factor_coef Fsqd
_refine_ls_weighting_details 'calc w=1/[\s^2^(Fo^2^)+(0.0356P)^2^+0.0000P] where P=(Fo^2^+2Fc^2^)/3'
_refine_ls_weighting_scheme calc
_refine_ls_wR_factor_gt 0.0828
_refine_ls_wR_factor_ref 0.0863
_reflns_number_gt 13421
_reflns_number_total 14908
_reflns_threshold_expression >2sigma(I)
_cod_data_source_file om050973dsi20051111_011930.cif
_cod_data_source_block compound13
_cod_original_sg_symbol_H-M P2(1)
_cod_database_code 4074888

loop_
_symmetry_equiv_pos_as_xyz
'x, y, z'
'-x, y+1/2, -z'

loop_
_atom_site_label
_atom_site_type_symbol
_atom_site_fract_x
_atom_site_fract_y
_atom_site_fract_z
_atom_site_U_iso_or_equiv
_atom_site_adp_type
_atom_site_occupancy
_atom_site_symmetry_multiplicity
_atom_site_calc_flag
_atom_site_refinement_flags
_atom_site_disorder_assembly
_atom_site_disorder_group
Ru1 Ru 0.04371(3) 0.738741(12) 0.51834(2) 0.01618(7) Uani 1 1 d . . .
Ru51 Ru 0.26754(3) 0.526175(12) 0.06299(2) 0.01477(7) Uani 1 1 d . . .
P1 P -0.10408(11) 0.78369(4) 0.39951(8) 0.0178(2) Uani 1 1 d . . .
P2 P 0.28354(11) 0.73191(5) 0.37109(8) 0.0221(2) Uani 1 1 d . . .
P3 P 0.83372(15) 0.80954(5) 0.86067(9) 0.0346(3) Uani 1 1 d . . .
P51 P 0.35003(10) 0.50343(4) -0.07778(7) 0.0163(2) Uani 1 1 d . . .
P52 P -0.05648(12) 0.49422(5) 0.00669(9) 0.0238(2) Uani 1 1 d . . .
P53 P 0.64516(13) 0.54133(5) 0.44274(9) 0.0273(3) Uani 1 1 d . . .
F1 F 0.3169(3) 0.77804(10) 0.30496(18) 0.0292(6) Uani 1 1 d . . .
F2 F 0.4313(3) 0.72192(12) 0.4238(2) 0.0417(8) Uani 1 1 d . . .
F3 F 0.7819(3) 0.76212(12) 0.9198(3) 0.0513(9) Uani 1 1 d . . .
F4 F 0.9034(3) 0.83659(13) 0.9586(2) 0.0501(8) Uani 1 1 d . . .
F5 F 0.9737(3) 0.77775(11) 0.8545(2) 0.0387(7) Uani 1 1 d . . .
F6 F 0.8866(4) 0.85700(13) 0.7992(3) 0.0606(11) Uani 1 1 d . . .
F7 F 0.7649(4) 0.78225(15) 0.7597(2) 0.0629(10) Uani 1 1 d . . .
F8 F 0.6958(3) 0.84146(12) 0.8634(2) 0.0458(8) Uani 1 1 d . . .
F51 F -0.0963(3) 0.45381(13) 0.0809(2) 0.0493(8) Uani 1 1 d . . .
F52 F -0.1419(3) 0.47007(14) -0.0856(2) 0.0516(9) Uani 1 1 d . . .
F53 F 0.6368(3) 0.50043(12) 0.5297(2) 0.0495(8) Uani 1 1 d . A .
F54 F 0.6570(3) 0.58185(12) 0.3562(2) 0.0481(8) Uani 1 1 d . A .
F55A F 0.672(5) 0.5881(10) 0.510(2) 0.069(8) Uani 0.34(4) 1 d P A 1
F56A F 0.800(2) 0.5320(17) 0.4434(18) 0.083(10) Uani 0.34(4) 1 d P A 1
F57A F 0.618(4) 0.4904(8) 0.3666(19) 0.065(7) Uani 0.34(4) 1 d P A 1
F58A F 0.490(2) 0.5459(14) 0.430(2) 0.064(7) Uani 0.34(4) 1 d P A 1
F55B F 0.7350(17) 0.5789(5) 0.5258(9) 0.051(3) Uani 0.66(4) 1 d P A 2
F56B F 0.7828(16) 0.5140(5) 0.4306(9) 0.074(4) Uani 0.66(4) 1 d P A 2
F57B F 0.559(2) 0.5047(8) 0.3683(9) 0.079(6) Uani 0.66(4) 1 d P A 2
F58B F 0.5135(17) 0.5731(9) 0.4629(13) 0.081(6) Uani 0.66(4) 1 d P A 2
O2 O 0.2089(3) 0.75589(12) 0.4443(2) 0.0246(7) Uani 1 1 d . . .
O3 O 0.2307(4) 0.68591(13) 0.3133(2) 0.0338(8) Uani 1 1 d . . .
O1 O 0.1178(4) 0.90573(12) 0.5581(2) 0.0315(8) Uani 1 1 d . . .
O52 O 0.0886(3) 0.48348(11) -0.0025(2) 0.0196(6) Uani 1 1 d . . .
O53 O -0.1062(3) 0.54673(13) 0.0251(2) 0.0326(8) Uani 1 1 d . . .
O51 O 0.0178(3) 0.62693(11) -0.1400(2) 0.0223(6) Uani 1 1 d . . .
N1 N 0.0912(4) 0.81757(14) 0.5674(2) 0.0186(7) Uani 1 1 d . . .
N51 N 0.1706(4) 0.58894(13) -0.0232(2) 0.0181(7) Uani 1 1 d . . .
C22 C 0.1587(5) 0.66486(17) 0.5849(3) 0.0225(10) Uani 1 1 d . . .
C21 C 0.1103(5) 0.69258(17) 0.6591(3) 0.0207(9) Uani 1 1 d . . .
H21 H 0.169(5) 0.7041(18) 0.717(3) 0.025 Uiso 1 1 d . . .
C20 C -0.0302(5) 0.70856(17) 0.6466(3) 0.0233(10) Uani 1 1 d . . .
H20 H -0.062(5) 0.7295(19) 0.688(3) 0.028 Uiso 1 1 d . . .
C19 C -0.1256(4) 0.69312(16) 0.5660(3) 0.0199(9) Uani 1 1 d . . .
C24 C -0.0759(5) 0.66455(16) 0.4897(3) 0.0217(9) Uani 1 1 d . . .
H24 H -0.141(5) 0.6566(18) 0.431(4) 0.026 Uiso 1 1 d . . .
C23 C 0.0646(5) 0.65323(17) 0.4990(3) 0.0231(10) Uani 1 1 d . . .
H23 H 0.101(5) 0.6391(18) 0.440(3) 0.028 Uiso 1 1 d . . .
C26 C 0.3067(5) 0.64868(19) 0.5907(3) 0.0282(10) Uani 1 1 d . . .
H26 H 0.3269(13) 0.6510(2) 0.532(3) 0.034 Uiso 1 1 d R . .
C27 C 0.3183(6) 0.5898(2) 0.6211(4) 0.0395(13) Uani 1 1 d . . .
H27B H 0.299(4) 0.5861(3) 0.688(2) 0.059 Uiso 1 1 d R . .
H27C H 0.411(3) 0.5770(6) 0.619(3) 0.059 Uiso 1 1 d R . .
H27A H 0.252(3) 0.5687(7) 0.576(2) 0.059 Uiso 1 1 d R . .
C28 C 0.4077(5) 0.6829(2) 0.6574(4) 0.0373(12) Uani 1 1 d . . .
H28C H 0.398(2) 0.7208(11) 0.6354(16) 0.056 Uiso 1 1 d R . .
H28B H 0.503(3) 0.6704(9) 0.6550(19) 0.056 Uiso 1 1 d R . .
H28A H 0.389(2) 0.6801(10) 0.726(2) 0.056 Uiso 1 1 d R . .
C25 C -0.2765(5) 0.70320(19) 0.5589(4) 0.0307(11) Uani 1 1 d . . .
H25A H -0.3184(14) 0.6730(9) 0.570(2) 0.046 Uiso 1 1 d R . .
H25C H -0.3102(13) 0.7150(13) 0.4993(19) 0.046 Uiso 1 1 d R . .
H25B H -0.2901(7) 0.7275(12) 0.603(2) 0.046 Uiso 1 1 d R . .
C31 C 0.1239(5) 0.83684(17) 0.6718(3) 0.0240(9) Uani 1 1 d . . .
H31 H 0.055(3) 0.8220(7) 0.7108(19) 0.029 Uiso 1 1 d R . .
C30 C 0.1044(5) 0.89609(19) 0.6598(3) 0.0314(11) Uani 1 1 d . . .
H30A H 0.010(3) 0.9073(4) 0.6728(6) 0.038 Uiso 1 1 d R . .
H30B H 0.177(2) 0.9163(7) 0.7061(16) 0.038 Uiso 1 1 d R . .
C29 C 0.0983(4) 0.85873(17) 0.5134(3) 0.0233(9) Uani 1 1 d . . .
C32 C 0.2693(5) 0.8207(2) 0.7194(3) 0.0303(11) Uani 1 1 d . . .
H32 H 0.2733(5) 0.781(2) 0.7193(3) 0.036 Uiso 1 1 d R . .
C34 C 0.2971(6) 0.8388(2) 0.8263(3) 0.0385(13) Uani 1 1 d . . .
H34B H 0.390(3) 0.8262(12) 0.8578(12) 0.058 Uiso 1 1 d R . .
H34A H 0.226(3) 0.8236(12) 0.8616(12) 0.058 Uiso 1 1 d R . .
H34C H 0.294(3) 0.8785(11) 0.8291(4) 0.058 Uiso 1 1 d R . .
C33 C 0.3809(5) 0.8407(2) 0.6654(4) 0.0387(13) Uani 1 1 d . . .
H33A H 0.369(2) 0.8250(12) 0.601(2) 0.058 Uiso 1 1 d R . .
H33C H 0.470(3) 0.8307(13) 0.7013(17) 0.058 Uiso 1 1 d R . .
H33B H 0.375(2) 0.8790(12) 0.660(2) 0.058 Uiso 1 1 d R . .
C2 C 0.0905(5) 0.86161(17) 0.4062(3) 0.0236(10) Uani 1 1 d . . .
C3 C 0.1736(5) 0.8986(2) 0.3694(4) 0.0301(11) Uani 1 1 d . . .
H3 H 0.231(3) 0.9191(12) 0.410(2) 0.036 Uiso 1 1 d R . .
C4 C 0.1669(5) 0.90338(19) 0.2699(4) 0.0320(11) Uani 1 1 d . . .
H4 H 0.223(3) 0.9271(14) 0.2456(14) 0.038 Uiso 1 1 d R . .
C5 C 0.0774(5) 0.8729(2) 0.2068(4) 0.0317(11) Uani 1 1 d . . .
H5 H 0.0734(5) 0.8767(3) 0.140(4) 0.038 Uiso 1 1 d R . .
C6 C -0.0070(5) 0.83651(19) 0.2423(3) 0.0274(10) Uani 1 1 d . . .
H6 H -0.069(3) 0.8160(11) 0.199(2) 0.033 Uiso 1 1 d R . .
C1 C -0.0007(4) 0.83028(17) 0.3422(3) 0.0211(9) Uani 1 1 d . . .
C7 C -0.2308(4) 0.82818(16) 0.4396(3) 0.0194(9) Uani 1 1 d . . .
C12 C -0.3202(5) 0.85645(18) 0.3710(3) 0.0269(10) Uani 1 1 d . . .
H12 H -0.3184(5) 0.8524(3) 0.309(3) 0.032 Uiso 1 1 d R . .
C11 C -0.4127(5) 0.89142(19) 0.4020(4) 0.0317(11) Uani 1 1 d . . .
H11 H -0.466(4) 0.9073(11) 0.362(3) 0.038 Uiso 1 1 d R . .
C10 C -0.4138(5) 0.89907(18) 0.5006(4) 0.0301(11) Uani 1 1 d . . .
H10 H -0.474(3) 0.9225(13) 0.5204(12) 0.036 Uiso 1 1 d R . .
C9 C -0.3238(5) 0.87105(18) 0.5688(4) 0.0282(10) Uani 1 1 d . . .
H9 H -0.3238(5) 0.8764(3) 0.634(3) 0.034 Uiso 1 1 d R . .
C8 C -0.2337(5) 0.83483(17) 0.5391(3) 0.0227(9) Uani 1 1 d . . .
H8 H -0.171(3) 0.8137(10) 0.588(2) 0.027 Uiso 1 1 d R . .
C13 C -0.1966(4) 0.74353(18) 0.3011(3) 0.0226(9) Uani 1 1 d . . .
C18 C -0.3372(4) 0.7386(2) 0.2868(3) 0.0245(9) Uani 1 1 d . . .
H18 H -0.385(3) 0.7562(10) 0.324(2) 0.029 Uiso 1 1 d R . .
C17 C -0.4045(5) 0.70609(19) 0.2136(3) 0.0283(10) Uani 1 1 d . . .
H17 H -0.5011 0.7022 0.2051 0.034 Uiso 1 1 d R . .
C16 C -0.3308(5) 0.6797(2) 0.1539(3) 0.0314(11) Uani 1 1 d . . .
H16 H -0.372(3) 0.6607(12) 0.107(3) 0.038 Uiso 1 1 d R . .
C15 C -0.1891(5) 0.68361(18) 0.1683(3) 0.0280(10) Uani 1 1 d . . .
H15 H -0.143(3) 0.6666(10) 0.131(2) 0.034 Uiso 1 1 d R . .
C14 C -0.1229(5) 0.71439(17) 0.2422(3) 0.0235(9) Uani 1 1 d . . .
H14 H -0.0258 0.7160 0.2535 0.028 Uiso 1 1 d R . .
C72 C 0.2191(4) 0.52309(18) 0.2216(3) 0.0191(8) Uani 1 1 d . . .
C73 C 0.2949(5) 0.56868(17) 0.2110(3) 0.0197(9) Uani 1 1 d . . .
H73 H 0.266(5) 0.6002(19) 0.224(3) 0.024 Uiso 1 1 d . . .
C74 C 0.4194(4) 0.56636(17) 0.1732(3) 0.0193(9) Uani 1 1 d . . .
H74 H 0.453(5) 0.5945(19) 0.164(3) 0.023 Uiso 1 1 d . . .
C69 C 0.4757(4) 0.51722(17) 0.1530(3) 0.0210(9) Uani 1 1 d . . .
C70 C 0.3986(4) 0.47043(17) 0.1595(3) 0.0204(9) Uani 1 1 d . . .
H70 H 0.4333 0.4369 0.1438 0.025 Uiso 1 1 d R . .
C71 C 0.2708(4) 0.47413(17) 0.1897(3) 0.0186(9) Uani 1 1 d . . .
H71 H 0.216(5) 0.4439(18) 0.185(3) 0.022 Uiso 1 1 d . . .
C76 C 0.0940(4) 0.52255(19) 0.2705(3) 0.0233(9) Uani 1 1 d . . .
H76 H 0.040(3) 0.4951(15) 0.2451(14) 0.028 Uiso 1 1 d R . .
C77 C 0.1433(5) 0.5108(2) 0.3795(3) 0.0362(12) Uani 1 1 d . . .
H77C H 0.188(4) 0.4787(12) 0.3859(4) 0.054 Uiso 1 1 d R . .
H77A H 0.069(2) 0.5097(14) 0.4115(11) 0.054 Uiso 1 1 d R . .
H77B H 0.202(3) 0.5371(11) 0.4059(11) 0.054 Uiso 1 1 d R . .
C78 C 0.0081(5) 0.57338(18) 0.2579(3) 0.0272(10) Uani 1 1 d . . .
H78C H 0.0629(18) 0.6026(9) 0.283(2) 0.041 Uiso 1 1 d R . .
H78B H -0.067(3) 0.5700(5) 0.292(2) 0.041 Uiso 1 1 d R . .
H78A H -0.025(3) 0.5790(7) 0.1908(19) 0.041 Uiso 1 1 d R . .
C75 C 0.6191(4) 0.51386(18) 0.1290(3) 0.0266(10) Uani 1 1 d . . .
H75C H 0.6833(18) 0.5083(12) 0.1879(16) 0.040 Uiso 1 1 d R . .
H75A H 0.6406(13) 0.5464(10) 0.099(2) 0.040 Uiso 1 1 d R . .
H75B H 0.6243(10) 0.4848(11) 0.085(2) 0.040 Uiso 1 1 d R . .
C81 C 0.1286(4) 0.64009(15) 0.0193(3) 0.0196(9) Uani 1 1 d . . .
H81 H 0.1074(12) 0.6339(4) 0.075(3) 0.023 Uiso 1 1 d R . .
C80 C 0.0003(5) 0.65487(18) -0.0514(3) 0.0234(10) Uani 1 1 d . . .
H80B H -0.074(3) 0.6439(4) -0.0298(8) 0.028 Uiso 1 1 d R . .
H80A H -0.0049(5) 0.6897(13) -0.0611(5) 0.028 Uiso 1 1 d R . .
C79 C 0.1056(4) 0.58677(16) -0.1122(3) 0.0193(9) Uani 1 1 d . . .
C82 C 0.2406(4) 0.68214(17) 0.0296(3) 0.0214(9) Uani 1 1 d . . .
H82 H 0.318(4) 0.6680(8) 0.068(2) 0.026 Uiso 1 1 d R . .
C84 C 0.1953(5) 0.73083(18) 0.0828(3) 0.0275(10) Uani 1 1 d . . .
H84B H 0.124(3) 0.7476(8) 0.0431(14) 0.041 Uiso 1 1 d R . .
H84A H 0.268(2) 0.7542(9) 0.097(2) 0.041 Uiso 1 1 d R . .
H84C H 0.167(3) 0.7201(3) 0.1400(19) 0.041 Uiso 1 1 d R . .
C83 C 0.2814(5) 0.69867(18) -0.0680(3) 0.0263(10) Uani 1 1 d . . .
H83A H 0.300(3) 0.6671(9) -0.1039(14) 0.039 Uiso 1 1 d R . .
H83B H 0.363(3) 0.7208(12) -0.0557(4) 0.039 Uiso 1 1 d R . .
H83C H 0.207(2) 0.7186(12) -0.1061(14) 0.039 Uiso 1 1 d R . .
C52 C 0.1134(4) 0.54716(17) -0.1889(3) 0.0199(9) Uani 1 1 d . . .
C53 C 0.0139(5) 0.55078(18) -0.2745(3) 0.0263(10) Uani 1 1 d . . .
H53 H -0.050(4) 0.5762(14) -0.2792(4) 0.032 Uiso 1 1 d R . .
C54 C 0.0140(5) 0.51572(18) -0.3506(3) 0.0280(11) Uani 1 1 d . . .
H54 H -0.050(4) 0.5181(2) -0.403(3) 0.034 Uiso 1 1 d R . .
C55 C 0.1140(5) 0.47671(19) -0.3443(3) 0.0268(10) Uani 1 1 d . . .
H55 H 0.1150(5) 0.4532(12) -0.396(3) 0.032 Uiso 1 1 d R . .
C56 C 0.2123(4) 0.47257(17) -0.2612(3) 0.0218(9) Uani 1 1 d . . .
H56 H 0.284(3) 0.4437(14) -0.2570(4) 0.026 Uiso 1 1 d R . .
C51 C 0.2131(4) 0.50773(15) -0.1829(3) 0.0170(8) Uani 1 1 d . . .
C63 C 0.4816(4) 0.54488(17) -0.1172(3) 0.0203(9) Uani 1 1 d . . .
C68 C 0.5415(4) 0.5302(2) -0.1985(3) 0.0260(9) Uani 1 1 d . . .
H68 H 0.5172(14) 0.4998(17) -0.2298(17) 0.031 Uiso 1 1 d R . .
C67 C 0.6372(5) 0.56271(19) -0.2296(3) 0.0279(10) Uani 1 1 d . . .
H67 H 0.678(2) 0.5524(6) -0.280(3) 0.034 Uiso 1 1 d R . .
C66 C 0.6716(5) 0.61081(19) -0.1849(3) 0.0269(10) Uani 1 1 d . . .
H66 H 0.741(3) 0.6351(12) -0.2098(12) 0.032 Uiso 1 1 d R . .
C65 C 0.6119(4) 0.62607(19) -0.1066(3) 0.0262(10) Uani 1 1 d . . .
H65 H 0.6354(13) 0.6599(17) -0.0750(16) 0.031 Uiso 1 1 d R . .
C64 C 0.5177(4) 0.59285(17) -0.0728(3) 0.0220(9) Uani 1 1 d . . .
H64 H 0.478(2) 0.6033(5) -0.019(3) 0.026 Uiso 1 1 d R . .
C57 C 0.4095(4) 0.43501(17) -0.0797(3) 0.0190(9) Uani 1 1 d . . .
C62 C 0.5459(5) 0.42202(18) -0.0821(3) 0.0242(10) Uani 1 1 d . . .
H62 H 0.608(3) 0.4476(14) -0.0836(3) 0.029 Uiso 1 1 d R . .
C61 C 0.5845(5) 0.36910(19) -0.0824(3) 0.0300(11) Uani 1 1 d . . .
H61 H 0.664(5) 0.3614(5) -0.0839(4) 0.036 Uiso 1 1 d R . .
C60 C 0.4895(5) 0.32940(19) -0.0800(3) 0.0278(10) Uani 1 1 d . . .
H60 H 0.5122(15) 0.298(2) -0.0816(3) 0.033 Uiso 1 1 d R . .
C59 C 0.3560(5) 0.34234(19) -0.0750(3) 0.0250(10) Uani 1 1 d . . .
H59 H 0.290(3) 0.3143(14) -0.0718(3) 0.030 Uiso 1 1 d R . .
C58 C 0.3143(5) 0.39460(17) -0.0745(3) 0.0220(9) Uani 1 1 d . . .
H58 H 0.224(5) 0.4028(5) -0.0708(4) 0.026 Uiso 1 1 d R . .

loop_
_atom_site_aniso_label
_atom_site_aniso_U_11
_atom_site_aniso_U_22
_atom_site_aniso_U_33
_atom_site_aniso_U_23
_atom_site_aniso_U_13
_atom_site_aniso_U_12
Ru1 0.01459(16) 0.01830(16) 0.01566(15) 0.00001(13) 0.00259(12) 0.00019(13)
Ru51 0.01339(15) 0.01630(15) 0.01469(15) -0.00043(13) 0.00256(11) -0.00004(13)
P1 0.0159(5) 0.0205(6) 0.0172(5) -0.0001(4) 0.0033(4) -0.0013(4)
P2 0.0171(5) 0.0302(6) 0.0199(5) 0.0030(5) 0.0053(4) 0.0019(5)
P3 0.0435(8) 0.0345(7) 0.0283(7) 0.0024(5) 0.0130(6) 0.0128(6)
P51 0.0128(5) 0.0199(5) 0.0162(5) 0.0000(4) 0.0026(4) 0.0001(4)
P52 0.0166(6) 0.0302(6) 0.0252(6) -0.0039(5) 0.0052(5) -0.0036(5)
P53 0.0267(6) 0.0259(6) 0.0278(6) 0.0057(5) 0.0001(5) -0.0020(5)
F1 0.0317(15) 0.0329(15) 0.0255(14) 0.0056(11) 0.0123(12) -0.0032(12)
F2 0.0190(14) 0.069(2) 0.0380(16) 0.0130(14) 0.0077(12) 0.0075(13)
F3 0.058(2) 0.0408(18) 0.061(2) 0.0068(15) 0.0274(18) 0.0079(16)
F4 0.045(2) 0.064(2) 0.0419(19) -0.0174(16) 0.0092(15) 0.0038(17)
F5 0.0449(18) 0.0347(16) 0.0391(17) 0.0074(13) 0.0151(14) 0.0163(14)
F6 0.078(3) 0.045(2) 0.070(2) 0.0224(17) 0.045(2) 0.0288(18)
F7 0.067(2) 0.080(3) 0.0401(19) -0.0189(18) 0.0045(17) 0.027(2)
F8 0.0473(19) 0.0529(19) 0.0385(18) -0.0006(14) 0.0113(15) 0.0222(16)
F51 0.0378(18) 0.0443(18) 0.074(2) 0.0169(16) 0.0336(17) 0.0013(14)
F52 0.0212(16) 0.078(2) 0.053(2) -0.0332(17) -0.0022(14) -0.0013(15)
F53 0.068(2) 0.0433(18) 0.0322(17) 0.0134(14) -0.0063(15) -0.0208(17)
F54 0.057(2) 0.0451(19) 0.0439(19) 0.0189(15) 0.0133(16) -0.0008(16)
F55A 0.12(2) 0.036(8) 0.050(11) -0.001(7) 0.000(13) -0.011(12)
F56A 0.017(7) 0.18(2) 0.050(10) 0.078(13) -0.003(6) -0.019(11)
F57A 0.13(2) 0.025(7) 0.033(8) -0.007(5) -0.004(10) 0.009(9)
F58A 0.037(7) 0.090(17) 0.070(13) 0.028(11) 0.021(7) 0.015(9)
F55B 0.079(7) 0.032(5) 0.036(4) 0.004(3) -0.008(4) -0.020(4)
F56B 0.073(9) 0.068(6) 0.080(6) -0.005(5) 0.016(5) 0.040(5)
F57B 0.120(12) 0.062(9) 0.036(5) 0.019(6) -0.038(6) -0.058(8)
F58B 0.060(7) 0.111(11) 0.085(8) 0.043(8) 0.047(7) 0.052(8)
O2 0.0208(16) 0.0286(17) 0.0259(16) -0.0029(12) 0.0085(13) -0.0043(12)
O3 0.042(2) 0.0273(18) 0.035(2) -0.0046(15) 0.0160(16) 0.0024(15)
O1 0.043(2) 0.0205(17) 0.0305(18) -0.0018(13) 0.0045(15) -0.0076(15)
O52 0.0157(15) 0.0204(15) 0.0227(16) -0.0015(12) 0.0028(12) -0.0023(12)
O53 0.0239(18) 0.0325(18) 0.043(2) -0.0035(15) 0.0101(15) 0.0042(14)
O51 0.0219(16) 0.0215(15) 0.0221(16) 0.0011(12) -0.0001(12) 0.0065(12)
N1 0.0175(18) 0.0206(18) 0.0184(18) -0.0010(14) 0.0050(14) 0.0005(14)
N51 0.0161(18) 0.0202(18) 0.0181(18) 0.0009(14) 0.0031(14) 0.0010(14)
C22 0.022(2) 0.025(2) 0.021(2) 0.0070(18) 0.0064(18) 0.0041(18)
C21 0.023(2) 0.025(2) 0.014(2) 0.0058(17) 0.0024(17) -0.0014(18)
C20 0.030(3) 0.021(2) 0.021(2) 0.0003(17) 0.0108(19) -0.0032(19)
C19 0.022(2) 0.016(2) 0.023(2) 0.0030(16) 0.0070(18) -0.0012(17)
C24 0.028(2) 0.015(2) 0.022(2) 0.0007(17) 0.0033(19) -0.0006(17)
C23 0.032(3) 0.017(2) 0.021(2) -0.0008(17) 0.0062(19) 0.0000(18)
C26 0.025(3) 0.040(3) 0.020(2) 0.008(2) 0.0064(19) 0.008(2)
C27 0.037(3) 0.038(3) 0.047(3) 0.014(2) 0.017(3) 0.018(2)
C28 0.020(3) 0.058(4) 0.034(3) 0.005(2) 0.005(2) 0.006(2)
C25 0.022(2) 0.030(3) 0.041(3) 0.006(2) 0.008(2) -0.003(2)
C31 0.025(2) 0.024(2) 0.023(2) -0.0049(17) 0.0028(19) -0.0040(18)
C30 0.038(3) 0.028(2) 0.027(3) -0.006(2) 0.003(2) -0.004(2)
C29 0.020(2) 0.020(2) 0.029(2) -0.0032(18) 0.0013(18) -0.0028(18)
C32 0.031(3) 0.036(3) 0.022(2) 0.0009(19) 0.000(2) -0.007(2)
C34 0.046(3) 0.038(3) 0.028(3) -0.002(2) -0.004(2) -0.009(2)
C33 0.031(3) 0.047(3) 0.035(3) 0.000(2) -0.002(2) -0.009(2)
C2 0.021(2) 0.021(2) 0.028(2) 0.0028(18) 0.0015(19) -0.0011(18)
C3 0.026(3) 0.030(3) 0.033(3) 0.005(2) 0.002(2) -0.004(2)
C4 0.032(3) 0.032(3) 0.033(3) 0.009(2) 0.007(2) -0.006(2)
C5 0.030(3) 0.042(3) 0.025(2) 0.013(2) 0.008(2) -0.002(2)
C6 0.022(2) 0.033(3) 0.027(2) -0.0026(19) 0.0028(19) -0.003(2)
C1 0.015(2) 0.025(2) 0.023(2) 0.0051(17) 0.0023(17) 0.0022(17)
C7 0.016(2) 0.016(2) 0.028(2) 0.0005(16) 0.0059(18) -0.0008(16)
C12 0.023(2) 0.034(3) 0.024(2) 0.0063(19) 0.0042(19) -0.001(2)
C11 0.032(3) 0.030(3) 0.034(3) 0.018(2) 0.008(2) 0.009(2)
C10 0.029(3) 0.022(2) 0.045(3) 0.000(2) 0.019(2) 0.006(2)
C9 0.029(3) 0.026(2) 0.031(3) -0.0051(19) 0.010(2) -0.003(2)
C8 0.025(2) 0.021(2) 0.023(2) 0.0003(17) 0.0066(19) 0.0015(18)
C13 0.023(2) 0.023(2) 0.020(2) 0.0032(18) 0.0004(17) 0.0002(19)
C18 0.024(2) 0.029(2) 0.021(2) -0.001(2) 0.0028(17) -0.002(2)
C17 0.020(2) 0.037(3) 0.027(2) -0.002(2) 0.0021(19) -0.011(2)
C16 0.040(3) 0.032(3) 0.020(2) -0.003(2) 0.001(2) -0.015(2)
C15 0.034(3) 0.031(3) 0.019(2) -0.0025(19) 0.006(2) 0.003(2)
C14 0.021(2) 0.025(2) 0.025(2) 0.0003(18) 0.0021(18) 0.0014(18)
C72 0.019(2) 0.0204(19) 0.0172(19) 0.0017(17) 0.0024(15) 0.0001(18)
C73 0.025(2) 0.019(2) 0.015(2) -0.0016(16) 0.0002(17) 0.0033(18)
C74 0.021(2) 0.018(2) 0.016(2) 0.0021(16) -0.0041(17) -0.0048(17)
C69 0.015(2) 0.031(3) 0.0145(19) 0.0040(17) -0.0027(15) 0.0035(17)
C70 0.023(2) 0.020(2) 0.017(2) 0.0011(16) 0.0005(17) 0.0019(18)
C71 0.023(2) 0.019(2) 0.013(2) -0.0005(16) 0.0010(16) -0.0053(18)
C76 0.024(2) 0.026(2) 0.021(2) 0.0004(19) 0.0084(17) 0.001(2)
C77 0.040(3) 0.049(3) 0.021(2) 0.006(2) 0.011(2) 0.007(2)
C78 0.029(3) 0.029(3) 0.025(2) 0.0011(19) 0.009(2) 0.003(2)
C75 0.018(2) 0.040(3) 0.021(2) 0.0024(19) 0.0030(17) 0.0027(19)
C81 0.025(2) 0.016(2) 0.018(2) 0.0027(16) 0.0066(18) 0.0029(17)
C80 0.021(2) 0.023(2) 0.026(2) -0.0036(18) 0.0026(19) 0.0026(18)
C79 0.013(2) 0.021(2) 0.024(2) 0.0039(17) 0.0040(17) 0.0008(16)
C82 0.020(2) 0.022(2) 0.022(2) 0.0041(17) 0.0022(17) -0.0019(17)
C84 0.034(3) 0.025(2) 0.023(2) -0.0020(18) 0.0031(19) -0.004(2)
C83 0.027(2) 0.026(2) 0.027(2) 0.0003(19) 0.0084(19) -0.004(2)
C52 0.017(2) 0.023(2) 0.019(2) -0.0021(16) 0.0035(17) -0.0050(17)
C53 0.022(2) 0.026(2) 0.030(3) 0.0048(19) 0.0007(19) 0.0040(19)
C54 0.025(2) 0.035(3) 0.021(2) 0.0017(18) -0.0052(18) -0.0003(19)
C55 0.029(3) 0.029(2) 0.022(2) -0.0030(19) 0.0029(19) -0.006(2)
C56 0.021(2) 0.025(2) 0.019(2) -0.0001(17) 0.0031(17) -0.0010(18)
C51 0.0124(19) 0.021(2) 0.018(2) 0.0014(15) 0.0017(15) -0.0006(15)
C63 0.017(2) 0.025(2) 0.018(2) 0.0020(17) 0.0008(16) -0.0013(17)
C68 0.025(2) 0.034(2) 0.019(2) -0.001(2) 0.0023(17) 0.003(2)
C67 0.018(2) 0.042(3) 0.025(2) 0.006(2) 0.0059(19) 0.002(2)
C66 0.016(2) 0.040(3) 0.025(2) 0.007(2) 0.0030(18) -0.0068(19)
C65 0.019(2) 0.031(3) 0.028(3) -0.002(2) 0.0032(19) -0.0094(19)
C64 0.019(2) 0.031(2) 0.016(2) -0.0017(17) 0.0028(17) -0.0010(18)
C57 0.016(2) 0.026(2) 0.015(2) -0.0008(16) 0.0017(16) 0.0025(17)
C62 0.020(2) 0.027(2) 0.025(2) 0.0030(18) 0.0026(18) 0.0001(19)
C61 0.018(2) 0.035(3) 0.038(3) 0.000(2) 0.006(2) 0.007(2)
C60 0.032(3) 0.023(2) 0.029(3) -0.0024(18) 0.005(2) 0.005(2)
C59 0.028(3) 0.027(2) 0.020(2) -0.0017(18) 0.0027(19) 0.002(2)
C58 0.018(2) 0.024(2) 0.023(2) -0.0014(18) 0.0022(18) 0.0028(18)

loop_
_atom_type_symbol
_atom_type_description
_atom_type_scat_dispersion_real
_atom_type_scat_dispersion_imag
_atom_type_scat_source
C C 0.0033 0.0016 'International Tables Vol C Tables 4.2.6.8 and 6.1.1.4'
H H 0.0000 0.0000 'International Tables Vol C Tables 4.2.6.8 and 6.1.1.4'
N N 0.0061 0.0033 'International Tables Vol C Tables 4.2.6.8 and 6.1.1.4'
O O 0.0106 0.0060 'International Tables Vol C Tables 4.2.6.8 and 6.1.1.4'
F F 0.0171 0.0103 'International Tables Vol C Tables 4.2.6.8 and 6.1.1.4'
P P 0.1023 0.0942 'International Tables Vol C Tables 4.2.6.8 and 6.1.1.4'
Ru Ru -1.2594 0.8363 'International Tables Vol C Tables 4.2.6.8 and 6.1.1.4'

loop_
_geom_angle_atom_site_label_1
_geom_angle_atom_site_label_2
_geom_angle_atom_site_label_3
_geom_angle
O2 Ru1 N1 79.48(12)
O2 Ru1 C20 149.61(15)
N1 Ru1 C20 98.63(15)
O2 Ru1 C23 92.54(14)
N1 Ru1 C23 159.94(16)
C20 Ru1 C23 78.93(16)
O2 Ru1 C24 121.28(14)
N1 Ru1 C24 158.33(14)
C20 Ru1 C24 66.99(16)
C23 Ru1 C24 37.32(16)
O2 Ru1 C19 158.88(13)
N1 Ru1 C19 121.63(14)
C20 Ru1 C19 36.98(16)
C23 Ru1 C19 67.62(16)
C24 Ru1 C19 37.75(15)
O2 Ru1 C21 112.57(14)
N1 Ru1 C21 100.56(15)
C20 Ru1 C21 37.47(16)
C23 Ru1 C21 65.34(16)
C24 Ru1 C21 78.15(16)
C19 Ru1 C21 66.81(16)
O2 Ru1 C22 89.33(13)
N1 Ru1 C22 123.93(15)
C20 Ru1 C22 66.34(16)
C23 Ru1 C22 36.84(16)
C24 Ru1 C22 66.70(17)
C19 Ru1 C22 79.09(15)
C21 Ru1 C22 35.52(15)
O2 Ru1 P1 90.19(9)
N1 Ru1 P1 81.55(10)
C20 Ru1 P1 119.75(13)
C23 Ru1 P1 117.14(13)
C24 Ru1 P1 91.54(12)
C19 Ru1 P1 92.57(11)
C21 Ru1 P1 157.20(11)
C22 Ru1 P1 153.88(12)
N51 Ru51 O52 82.37(12)
N51 Ru51 C71 147.85(15)
O52 Ru51 C71 86.69(14)
N51 Ru51 C74 104.16(15)
O52 Ru51 C74 161.04(13)
C71 Ru51 C74 78.40(16)
N51 Ru51 C70 170.02(15)
O52 Ru51 C70 107.57(14)
C71 Ru51 C70 37.19(15)
C74 Ru51 C70 66.70(16)
N51 Ru51 C69 132.96(15)
O52 Ru51 C69 143.87(14)
C71 Ru51 C69 66.53(15)
C74 Ru51 C69 36.79(16)
C70 Ru51 C69 37.08(15)
N51 Ru51 C73 97.75(14)
O52 Ru51 C73 125.50(14)
C71 Ru51 C73 64.81(15)
C74 Ru51 C73 36.75(16)
C70 Ru51 C73 77.38(15)
C69 Ru51 C73 65.50(15)
N51 Ru51 P51 84.08(9)
O52 Ru51 P51 84.32(8)
C71 Ru51 P51 124.86(11)
C74 Ru51 P51 113.80(12)
C70 Ru51 P51 95.82(11)
C69 Ru51 P51 91.43(11)
C73 Ru51 P51 150.16(12)
N51 Ru51 C72 114.50(14)
O52 Ru51 C72 95.67(13)
C71 Ru51 C72 36.75(15)
C74 Ru51 C72 65.39(15)
C70 Ru51 C72 66.28(15)
C69 Ru51 C72 77.53(14)
C73 Ru51 C72 35.01(15)
P51 Ru51 C72 161.30(11)
C13 P1 C1 106.14(19)
C13 P1 C7 106.3(2)
C1 P1 C7 101.72(19)
C13 P1 Ru1 116.45(14)
C1 P1 Ru1 106.88(14)
C7 P1 Ru1 117.77(15)
O3 P2 O2 121.81(19)
O3 P2 F2 111.0(2)
O2 P2 F2 106.45(17)
O3 P2 F1 111.18(17)
O2 P2 F1 106.39(16)
F2 P2 F1 97.09(16)
F4 P3 F3 90.65(19)
F4 P3 F8 90.96(17)
F3 P3 F8 90.77(18)
F4 P3 F6 90.2(2)
F3 P3 F6 179.03(19)
F8 P3 F6 89.74(18)
F4 P3 F7 179.0(2)
F3 P3 F7 90.2(2)
F8 P3 F7 89.67(18)
F6 P3 F7 89.0(2)
F4 P3 F5 90.13(17)
F3 P3 F5 90.59(16)
F8 P3 F5 178.25(17)
F6 P3 F5 88.89(16)
F7 P3 F5 89.23(17)
C57 P51 C63 106.67(19)
C57 P51 C51 104.12(19)
C63 P51 C51 101.53(18)
C57 P51 Ru51 114.00(13)
C63 P51 Ru51 118.88(14)
C51 P51 Ru51 109.98(13)
O53 P52 O52 122.84(18)
O53 P52 F52 110.5(2)
O52 P52 F52 105.24(16)
O53 P52 F51 110.54(18)
O52 P52 F51 107.16(17)
F52 P52 F51 97.4(2)
F55A P53 F58A 95.1(11)
F55A P53 F57B 156.2(11)
F58A P53 F57B 61.9(8)
F55A P53 F56A 92.2(13)
F58A P53 F56A 172.3(11)
F57B P53 F56A 110.5(11)
F55A P53 F56B 110.0(15)
F58A P53 F56B 154.7(12)
F57B P53 F56B 93.4(9)
F55A P53 F58B 64.2(11)
F57B P53 F58B 92.4(6)
F56A P53 F58B 155.8(11)
F56B P53 F58B 174.2(9)
F55A P53 F54 86.5(10)
F58A P53 F54 93.5(8)
F57B P53 F54 88.7(4)
F56A P53 F54 84.5(8)
F56B P53 F54 91.4(5)
F58B P53 F54 88.7(5)
F55A P53 F53 93.6(10)
F58A P53 F53 87.7(8)
F57B P53 F53 91.8(4)
F56A P53 F53 94.2(8)
F56B P53 F53 87.4(5)
F58B P53 F53 92.5(5)
F54 P53 F53 178.8(2)
F58A P53 F55B 117.4(11)
F57B P53 F55B 177.6(6)
F56A P53 F55B 70.2(13)
F56B P53 F55B 87.0(6)
F58B P53 F55B 87.2(7)
F54 P53 F55B 93.6(4)
F53 P53 F55B 85.9(4)
F55A P53 F57A 178.2(15)
F58A P53 F57A 86.1(11)
F56A P53 F57A 86.6(14)
F56B P53 F57A 68.9(11)
F58B P53 F57A 116.9(9)
F54 P53 F57A 92.1(9)
F53 P53 F57A 87.8(9)
F55B P53 F57A 155.4(9)
P2 O2 Ru1 139.89(18)
C29 O1 C30 105.9(3)
P52 O52 Ru51 128.01(17)
C79 O51 C80 106.4(3)
C29 N1 C31 106.1(3)
C29 N1 Ru1 126.5(3)
C31 N1 Ru1 127.4(3)
C79 N51 C81 106.5(3)
C79 N51 Ru51 128.0(3)
C81 N51 Ru51 123.1(3)
C21 C22 C23 117.8(4)
C21 C22 C26 123.0(4)
C23 C22 C26 119.1(4)
C21 C22 Ru1 71.6(2)
C23 C22 Ru1 67.3(2)
C26 C22 Ru1 130.7(3)
C22 C21 C20 119.8(4)
C22 C21 Ru1 72.9(2)
C20 C21 Ru1 67.3(2)
C22 C21 H21 122(3)
C20 C21 H21 118(3)
Ru1 C21 H21 128(3)
C19 C20 C21 122.4(4)
C19 C20 Ru1 73.5(2)
C21 C20 Ru1 75.2(2)
C19 C20 H20 115(3)
C21 C20 H20 122(3)
Ru1 C20 H20 122(3)
C20 C19 C24 117.5(4)
C20 C19 C25 122.7(4)
C24 C19 C25 119.7(4)
C20 C19 Ru1 69.5(2)
C24 C19 Ru1 70.7(2)
C25 C19 Ru1 133.2(3)
C23 C24 C19 119.3(4)
C23 C24 Ru1 70.2(2)
C19 C24 Ru1 71.6(2)
C23 C24 H24 123(3)
C19 C24 H24 118(3)
Ru1 C24 H24 126(3)
C24 C23 C22 122.6(4)
C24 C23 Ru1 72.5(2)
C22 C23 Ru1 75.9(3)
C24 C23 H23 118(3)
C22 C23 H23 119(3)
Ru1 C23 H23 120(3)
C22 C26 C28 114.6(4)
C22 C26 C27 107.5(4)
C28 C26 C27 111.5(4)
C22 C26 H26 107.6
C28 C26 H26 107.6
C27 C26 H26 107.6
C26 C27 H27B 109.5
C26 C27 H27C 109.5
H27B C27 H27C 109.5
C26 C27 H27A 109.5
H27B C27 H27A 109.5
H27C C27 H27A 109.5
C26 C28 H28C 109.5
C26 C28 H28B 109.5
H28C C28 H28B 109.5
C26 C28 H28A 109.5
H28C C28 H28A 109.5
H28B C28 H28A 109.5
C19 C25 H25A 109.5
C19 C25 H25C 109.5
H25A C25 H25C 109.5
C19 C25 H25B 109.5
H25A C25 H25B 109.5
H25C C25 H25B 109.5
C30 C31 N1 102.0(3)
C30 C31 C32 113.7(4)
N1 C31 C32 111.3(4)
C30 C31 H31 109.9
N1 C31 H31 109.9
C32 C31 H31 109.9
O1 C30 C31 103.9(4)
O1 C30 H30A 111.0
C31 C30 H30A 111.0
O1 C30 H30B 111.0
C31 C30 H30B 111.0
H30A C30 H30B 109.0
N1 C29 O1 117.3(4)
N1 C29 C2 128.8(4)
O1 C29 C2 113.9(4)
C33 C32 C34 110.5(4)
C33 C32 C31 114.1(4)
C34 C32 C31 110.0(4)
C33 C32 H32 107.3
C34 C32 H32 107.3
C31 C32 H32 107.3
C32 C34 H34B 109.5
C32 C34 H34A 109.5
H34B C34 H34A 109.5
C32 C34 H34C 109.5
H34B C34 H34C 109.5
H34A C34 H34C 109.5
C32 C33 H33A 109.5
C32 C33 H33C 109.5
H33A C33 H33C 109.5
C32 C33 H33B 109.5
H33A C33 H33B 109.5
H33C C33 H33B 109.5
C3 C2 C1 120.0(4)
C3 C2 C29 117.8(4)
C1 C2 C29 122.2(4)
C4 C3 C2 119.6(5)
C4 C3 H3 120.2
C2 C3 H3 120.2
C5 C4 C3 120.6(5)
C5 C4 H4 119.7
C3 C4 H4 119.7
C4 C5 C6 120.4(5)
C4 C5 H5 119.8
C6 C5 H5 119.8
C5 C6 C1 120.1(4)
C5 C6 H6 120.0
C1 C6 H6 120.0
C6 C1 C2 119.3(4)
C6 C1 P1 125.0(4)
C2 C1 P1 115.7(3)
C12 C7 C8 120.3(4)
C12 C7 P1 119.7(3)
C8 C7 P1 120.0(3)
C7 C12 C11 119.4(4)
C7 C12 H12 120.3
C11 C12 H12 120.3
C10 C11 C12 120.6(4)
C10 C11 H11 119.7
C12 C11 H11 119.7
C9 C10 C11 119.8(4)
C9 C10 H10 120.1
C11 C10 H10 120.1
C10 C9 C8 120.4(4)
C10 C9 H9 119.8
C8 C9 H9 119.8
C9 C8 C7 119.5(4)
C9 C8 H8 120.2
C7 C8 H8 120.2
C18 C13 C14 118.9(4)
C18 C13 P1 121.9(3)
C14 C13 P1 119.0(3)
C13 C18 C17 120.7(4)
C13 C18 H18 119.6
C17 C18 H18 119.6
C16 C17 C18 119.4(4)
C16 C17 H17 120.3
C18 C17 H17 120.3
C17 C16 C15 120.5(5)
C17 C16 H16 119.7
C15 C16 H16 119.7
C14 C15 C16 119.9(4)
C14 C15 H15 120.1
C16 C15 H15 120.1
C15 C14 C13 120.5(4)
C15 C14 H14 119.8
C13 C14 H14 119.8
C73 C72 C71 116.7(4)
C73 C72 C76 123.6(4)
C71 C72 C76 119.6(4)
C73 C72 Ru51 70.9(2)
C71 C72 Ru51 66.2(2)
C76 C72 Ru51 137.6(3)
C72 C73 C74 121.5(4)
C72 C73 Ru51 74.1(2)
C74 C73 Ru51 68.3(2)
C72 C73 H73 122(3)
C74 C73 H73 117(3)
Ru51 C73 H73 128(3)
C69 C74 C73 120.6(4)
C69 C74 Ru51 72.9(2)
C73 C74 Ru51 75.0(2)
C69 C74 H74 124(3)
C73 C74 H74 116(3)
Ru51 C74 H74 124(3)
C74 C69 C70 118.9(4)
C74 C69 C75 120.8(4)
C70 C69 C75 120.3(4)
C74 C69 Ru51 70.3(2)
C70 C69 Ru51 70.2(2)
C75 C69 Ru51 133.9(3)
C71 C70 C69 119.2(4)
C71 C70 Ru51 70.7(2)
C69 C70 Ru51 72.7(2)
C71 C70 H70 120.5
C69 C70 H70 120.3
Ru51 C70 H70 128.6
C70 C71 C72 122.5(4)
C70 C71 Ru51 72.1(2)
C72 C71 Ru51 77.1(2)
C70 C71 H71 118(3)
C72 C71 H71 119(3)
Ru51 C71 H71 120(3)
C72 C76 C78 115.1(4)
C72 C76 C77 107.1(3)
C78 C76 C77 110.6(4)
C72 C76 H76 107.9
C78 C76 H76 107.9
C77 C76 H76 107.9
C76 C77 H77C 109.5
C76 C77 H77A 109.5
H77C C77 H77A 109.5
C76 C77 H77B 109.5
H77C C77 H77B 109.5
H77A C77 H77B 109.5
C76 C78 H78C 109.4
C76 C78 H78B 109.5
H78C C78 H78B 109.5
C76 C78 H78A 109.5
H78C C78 H78A 109.5
H78B C78 H78A 109.5
C69 C75 H75C 109.5
C69 C75 H75A 109.5
H75C C75 H75A 109.5
C69 C75 H75B 109.5
H75C C75 H75B 109.5
H75A C75 H75B 109.5
N51 C81 C80 102.3(3)
N51 C81 C82 112.7(3)
C80 C81 C82 114.2(4)
N51 C81 H81 109.1
C80 C81 H81 109.1
C82 C81 H81 109.1
O51 C80 C81 102.9(3)
O51 C80 H80B 111.2
C81 C80 H80B 111.2
O51 C80 H80A 111.2
C81 C80 H80A 111.2
H80B C80 H80A 109.1
N51 C79 O51 115.9(4)
N51 C79 C52 129.9(4)
O51 C79 C52 114.2(4)
C81 C82 C84 109.5(3)
C81 C82 C83 113.5(4)
C84 C82 C83 110.4(3)
C81 C82 H82 107.7
C84 C82 H82 107.7
C83 C82 H82 107.7
C82 C84 H84B 109.5
C82 C84 H84A 109.5
H84B C84 H84A 109.5
C82 C84 H84C 109.5
H84B C84 H84C 109.5
H84A C84 H84C 109.5
C82 C83 H83A 109.5
C82 C83 H83B 109.5
H83A C83 H83B 109.5
C82 C83 H83C 109.5
H83A C83 H83C 109.5
H83B C83 H83C 109.5
C51 C52 C53 118.9(4)
C51 C52 C79 124.2(4)
C53 C52 C79 116.9(4)
C54 C53 C52 120.9(4)
C54 C53 H53 119.5
C52 C53 H53 119.5
C53 C54 C55 119.8(4)
C53 C54 H54 120.1
C55 C54 H54 120.1
C56 C55 C54 120.1(4)
C56 C55 H55 119.9
C54 C55 H55 119.9
C55 C56 C51 120.8(4)
C55 C56 H56 119.6
C51 C56 H56 119.6
C52 C51 C56 119.4(4)
C52 C51 P51 121.1(3)
C56 C51 P51 119.5(3)
C64 C63 C68 118.5(4)
C64 C63 P51 120.9(3)
C68 C63 P51 120.5(3)
C67 C68 C63 120.0(5)
C67 C68 H68 120.0
C63 C68 H68 120.0
C68 C67 C66 120.9(4)
C68 C67 H67 119.6
C66 C67 H67 119.6
C67 C66 C65 119.6(4)
C67 C66 H66 120.2
C65 C66 H66 120.2
C66 C65 C64 120.0(4)
C66 C65 H65 120.0
C64 C65 H65 120.0
C63 C64 C65 121.0(4)
C63 C64 H64 119.5
C65 C64 H64 119.5
C58 C57 C62 119.7(4)
C58 C57 P51 117.7(3)
C62 C57 P51 122.6(3)
C61 C62 C57 119.5(4)
C61 C62 H62 120.2
C57 C62 H62 120.2
C60 C61 C62 120.5(4)
C60 C61 H61 119.8
C62 C61 H61 119.8
C59 C60 C61 119.8(5)
C59 C60 H60 120.1
C61 C60 H60 120.1
C60 C59 C58 121.2(5)
C60 C59 H59 119.4
C58 C59 H59 119.4
C59 C58 C57 119.2(4)
C59 C58 H58 120.4
C57 C58 H58 120.4

loop_
_geom_bond_atom_site_label_1
_geom_bond_atom_site_label_2
_geom_bond_distance
Ru1 O2 2.117(3)
Ru1 N1 2.124(3)
Ru1 C20 2.172(4)
Ru1 C23 2.182(4)
Ru1 C24 2.211(4)
Ru1 C19 2.223(4)
Ru1 C21 2.276(4)
Ru1 C22 2.293(4)
Ru1 P1 2.3122(11)
Ru51 N51 2.114(3)
Ru51 O52 2.143(3)
Ru51 C71 2.189(4)
Ru51 C74 2.206(4)
Ru51 C70 2.208(4)
Ru51 C69 2.240(4)
Ru51 C73 2.293(4)
Ru51 P51 2.3132(11)
Ru51 C72 2.333(4)
P1 C13 1.821(4)
P1 C1 1.825(4)
P1 C7 1.837(4)
P2 O3 1.455(3)
P2 O2 1.482(3)
P2 F2 1.546(3)
P2 F1 1.550(3)
P3 F4 1.574(3)
P3 F3 1.581(3)
P3 F8 1.591(3)
P3 F6 1.605(3)
P3 F7 1.608(4)
P3 F5 1.616(3)
P51 C57 1.820(4)
P51 C63 1.824(4)
P51 C51 1.825(4)
P52 O53 1.447(3)
P52 O52 1.489(3)
P52 F52 1.539(3)
P52 F51 1.544(3)
P53 F55A 1.50(2)
P53 F58A 1.52(2)
P53 F57B 1.533(12)
P53 F56A 1.55(2)
P53 F56B 1.562(12)
P53 F58B 1.595(10)
P53 F54 1.595(3)
P53 F53 1.599(3)
P53 F55B 1.636(12)
P53 F57A 1.65(2)
O1 C29 1.334(5)
O1 C30 1.461(5)
O51 C79 1.347(5)
O51 C80 1.452(5)
N1 C29 1.287(5)
N1 C31 1.512(5)
N51 C79 1.297(5)
N51 C81 1.503(5)
C22 C21 1.394(6)
C22 C23 1.418(6)
C22 C26 1.512(6)
C21 C20 1.432(6)
C21 H21 0.95(5)
C20 C19 1.395(6)
C20 H20 0.88(4)
C19 C24 1.434(6)
C19 C25 1.504(6)
C24 C23 1.406(6)
C24 H24 0.97(5)
C23 H23 1.02(5)
C26 C28 1.514(7)
C26 C27 1.538(6)
C26 H26 0.8727
C27 H27B 0.9836
C27 H27C 0.9836
C27 H27A 0.9836
C28 H28C 1.0023
C28 H28B 1.0023
C28 H28A 1.0023
C25 H25A 0.8914
C25 H25C 0.8914
C25 H25B 0.8914
C31 C30 1.508(6)
C31 C32 1.538(6)
C31 H31 1.0090
C30 H30A 1.0194
C30 H30B 1.0194
C29 C2 1.479(6)
C32 C33 1.521(7)
C32 C34 1.534(6)
C32 H32 0.9919
C34 H34B 1.0004
C34 H34A 1.0005
C34 H34C 1.0004
C33 H33A 0.9688
C33 H33C 0.9688
C33 H33B 0.9688
C2 C3 1.395(6)
C2 C1 1.401(6)
C3 C4 1.378(7)
C3 H3 0.8956
C4 C5 1.373(7)
C4 H4 0.9161
C5 C6 1.386(6)
C5 H5 0.9240
C6 C1 1.387(6)
C6 H6 0.9387
C7 C12 1.385(6)
C7 C8 1.397(6)
C12 C11 1.390(6)
C12 H12 0.8632
C11 C10 1.385(7)
C11 H11 0.8038
C10 C9 1.382(7)
C10 H10 0.9091
C9 C8 1.386(6)
C9 H9 0.9190
C8 H8 0.9975
C13 C18 1.380(6)
C13 C14 1.393(6)
C18 C17 1.386(6)
C18 H18 0.8789
C17 C16 1.366(7)
C17 H17 0.9500
C16 C15 1.389(7)
C16 H16 0.8529
C15 C14 1.363(6)
C15 H15 0.8621
C14 H14 0.9500
C72 C73 1.392(6)
C72 C71 1.432(6)
C72 C76 1.511(5)
C73 C74 1.420(6)
C73 H73 0.87(5)
C74 C69 1.403(6)
C74 H74 0.80(5)
C69 C70 1.414(6)
C69 C75 1.516(6)
C70 C71 1.402(6)
C70 H70 0.9500
C71 H71 0.93(5)
C76 C78 1.530(6)
C76 C77 1.540(6)
C76 H76 0.9092
C77 H77C 0.9170
C77 H77A 0.9170
C77 H77B 0.9169
C78 H78C 0.9463
C78 H78B 0.9463
C78 H78A 0.9463
C75 H75C 0.9592
C75 H75A 0.9593
C75 H75B 0.9593
C81 C80 1.518(6)
C81 C82 1.523(6)
C81 H81 0.8539
C80 H80B 0.8875
C80 H80A 0.8874
C79 C52 1.470(6)
C82 C84 1.535(6)
C82 C83 1.535(6)
C82 H82 0.9284
C84 H84B 0.9254
C84 H84A 0.9254
C84 H84C 0.9254
C83 H83A 0.9731
C83 H83B 0.9731
C83 H83C 0.9731
C52 C51 1.393(6)
C52 C53 1.417(6)
C53 C54 1.376(6)
C53 H53 0.8921
C54 C55 1.387(6)
C54 H54 0.8870
C55 C56 1.386(6)
C55 H55 0.9355
C56 C51 1.400(6)
C56 H56 1.0142
C63 C64 1.375(6)
C63 C68 1.410(6)
C68 C67 1.376(6)
C68 H68 0.8918
C67 C66 1.377(6)
C67 H67 0.8987
C66 C65 1.378(6)
C66 H66 1.0216
C65 C64 1.391(6)
C65 H65 0.9681
C64 H64 0.9332
C57 C58 1.397(6)
C57 C62 1.398(6)
C62 C61 1.385(6)
C62 H62 0.8916
C61 C60 1.377(6)
C61 H61 0.8189
C60 C59 1.376(6)
C60 H60 0.8125
C59 C58 1.378(6)
C59 H59 0.9648
C58 H58 0.9280

loop_
_geom_torsion_atom_site_label_1
_geom_torsion_atom_site_label_2
_geom_torsion_atom_site_label_3
_geom_torsion_atom_site_label_4
_geom_torsion
O2 Ru1 P1 C13 95.19(17)
N1 Ru1 P1 C13 174.52(18)
C20 Ru1 P1 C13 -90.3(2)
C23 Ru1 P1 C13 2.2(2)
C24 Ru1 P1 C13 -26.11(19)
C19 Ru1 P1 C13 -63.87(19)
C21 Ru1 P1 C13 -88.3(3)
C22 Ru1 P1 C13 6.3(3)
O2 Ru1 P1 C1 -23.20(17)
N1 Ru1 P1 C1 56.14(17)
C20 Ru1 P1 C1 151.3(2)
C23 Ru1 P1 C1 -116.2(2)
C24 Ru1 P1 C1 -144.50(19)
C19 Ru1 P1 C1 177.74(18)
C21 Ru1 P1 C1 153.3(3)
C22 Ru1 P1 C1 -112.1(3)
O2 Ru1 P1 C7 -136.75(17)
N1 Ru1 P1 C7 -57.41(18)
C20 Ru1 P1 C7 37.7(2)
C23 Ru1 P1 C7 130.3(2)
C24 Ru1 P1 C7 101.95(19)
C19 Ru1 P1 C7 64.19(19)
C21 Ru1 P1 C7 39.7(3)
C22 Ru1 P1 C7 134.4(3)
N51 Ru51 P51 C57 -160.66(17)
O52 Ru51 P51 C57 -77.77(17)
C71 Ru51 P51 C57 4.2(2)
C74 Ru51 P51 C57 96.44(19)
C70 Ru51 P51 C57 29.37(19)
C69 Ru51 P51 C57 66.27(19)
C73 Ru51 P51 C57 104.1(3)
C72 Ru51 P51 C57 13.1(4)
N51 Ru51 P51 C63 72.16(18)
O52 Ru51 P51 C63 155.06(18)
C71 Ru51 P51 C63 -123.0(2)
C74 Ru51 P51 C63 -30.7(2)
C70 Ru51 P51 C63 -97.80(19)
C69 Ru51 P51 C63 -60.90(19)
C73 Ru51 P51 C63 -23.1(3)
C72 Ru51 P51 C63 -114.0(4)
N51 Ru51 P51 C51 -44.17(17)
O52 Ru51 P51 C51 38.72(16)
C71 Ru51 P51 C51 120.67(19)
C74 Ru51 P51 C51 -147.07(18)
C70 Ru51 P51 C51 145.86(18)
C69 Ru51 P51 C51 -177.24(18)
C73 Ru51 P51 C51 -139.4(3)
C72 Ru51 P51 C51 129.6(3)
O3 P2 O2 Ru1 12.7(4)
F2 P2 O2 Ru1 -115.8(3)
F1 P2 O2 Ru1 141.4(3)
N1 Ru1 O2 P2 -174.6(3)
C20 Ru1 O2 P2 96.3(4)
C23 Ru1 O2 P2 24.0(3)
C24 Ru1 O2 P2 -1.3(4)
C19 Ru1 O2 P2 4.5(6)
C21 Ru1 O2 P2 88.3(3)
C22 Ru1 O2 P2 60.7(3)
P1 Ru1 O2 P2 -93.2(3)
O53 P52 O52 Ru51 28.0(3)
F52 P52 O52 Ru51 155.5(2)
F51 P52 O52 Ru51 -101.5(2)
N51 Ru51 O52 P52 -62.6(2)
C71 Ru51 O52 P52 87.1(2)
C74 Ru51 O52 P52 49.1(5)
C70 Ru51 O52 P52 118.3(2)
C69 Ru51 O52 P52 128.0(2)
C73 Ru51 O52 P52 31.5(3)
P51 Ru51 O52 P52 -147.3(2)
C72 Ru51 O52 P52 51.4(2)
O2 Ru1 N1 C29 54.4(4)
C20 Ru1 N1 C29 -156.3(4)
C23 Ru1 N1 C29 122.3(5)
C24 Ru1 N1 C29 -109.9(5)
C19 Ru1 N1 C29 -125.2(4)
C21 Ru1 N1 C29 165.7(4)
C22 Ru1 N1 C29 136.4(4)
P1 Ru1 N1 C29 -37.3(4)
O2 Ru1 N1 C31 -125.3(3)
C20 Ru1 N1 C31 23.9(4)
C23 Ru1 N1 C31 -57.4(6)
C24 Ru1 N1 C31 70.4(6)
C19 Ru1 N1 C31 55.1(4)
C21 Ru1 N1 C31 -14.1(4)
C22 Ru1 N1 C31 -43.3(4)
P1 Ru1 N1 C31 142.9(3)
O52 Ru51 N51 C79 -41.0(3)
C71 Ru51 N51 C79 -112.2(4)
C74 Ru51 N51 C79 157.1(3)
C69 Ru51 N51 C79 130.5(3)
C73 Ru51 N51 C79 -166.0(4)
P51 Ru51 N51 C79 44.0(3)
C72 Ru51 N51 C79 -133.8(3)
O52 Ru51 N51 C81 119.1(3)
C71 Ru51 N51 C81 48.0(4)
C74 Ru51 N51 C81 -42.7(3)
C69 Ru51 N51 C81 -69.4(3)
C73 Ru51 N51 C81 -5.8(3)
P51 Ru51 N51 C81 -155.8(3)
C72 Ru51 N51 C81 26.4(3)
O2 Ru1 C22 C21 132.6(3)
N1 Ru1 C22 C21 55.8(3)
C20 Ru1 C22 C21 -28.6(3)
C23 Ru1 C22 C21 -132.2(4)
C24 Ru1 C22 C21 -102.6(3)
C19 Ru1 C22 C21 -65.1(3)
P1 Ru1 C22 C21 -138.3(3)
O2 Ru1 C22 C23 -95.1(3)
N1 Ru1 C22 C23 -172.0(2)
C20 Ru1 C22 C23 103.6(3)
C24 Ru1 C22 C23 29.6(3)
C19 Ru1 C22 C23 67.1(3)
C21 Ru1 C22 C23 132.2(4)
P1 Ru1 C22 C23 -6.1(4)
O2 Ru1 C22 C26 14.5(4)
N1 Ru1 C22 C26 -62.4(4)
C20 Ru1 C22 C26 -146.8(5)
C23 Ru1 C22 C26 109.6(5)
C24 Ru1 C22 C26 139.2(4)
C19 Ru1 C22 C26 176.7(4)
C21 Ru1 C22 C26 -118.2(5)
P1 Ru1 C22 C26 103.5(4)
C23 C22 C21 C20 -0.4(6)
C26 C22 C21 C20 177.3(4)
Ru1 C22 C21 C20 50.1(3)
C23 C22 C21 Ru1 -50.6(3)
C26 C22 C21 Ru1 127.2(4)
O2 Ru1 C21 C22 -52.8(3)
N1 Ru1 C21 C22 -135.7(3)
C20 Ru1 C21 C22 133.8(4)
C23 Ru1 C21 C22 29.2(3)
C24 Ru1 C21 C22 66.3(3)
C19 Ru1 C21 C22 104.2(3)
P1 Ru1 C21 C22 131.0(3)
O2 Ru1 C21 C20 173.3(2)
N1 Ru1 C21 C20 90.4(3)
C23 Ru1 C21 C20 -104.6(3)
C24 Ru1 C21 C20 -67.5(3)
C19 Ru1 C21 C20 -29.6(2)
C22 Ru1 C21 C20 -133.8(4)
P1 Ru1 C21 C20 -2.9(5)
C22 C21 C20 C19 6.3(6)
Ru1 C21 C20 C19 58.9(4)
C22 C21 C20 Ru1 -52.6(4)
O2 Ru1 C20 C19 -143.2(3)
N1 Ru1 C20 C19 132.9(2)
C23 Ru1 C20 C19 -67.4(3)
C24 Ru1 C20 C19 -30.2(2)
C21 Ru1 C20 C19 -131.0(4)
C22 Ru1 C20 C19 -103.8(3)
P1 Ru1 C20 C19 47.7(3)
O2 Ru1 C20 C21 -12.2(4)
N1 Ru1 C20 C21 -96.1(3)
C23 Ru1 C20 C21 63.7(3)
C24 Ru1 C20 C21 100.8(3)
C19 Ru1 C20 C21 131.0(4)
C22 Ru1 C20 C21 27.2(3)
P1 Ru1 C20 C21 178.7(2)
C21 C20 C19 C24 -6.1(6)
Ru1 C20 C19 C24 53.7(3)
C21 C20 C19 C25 171.2(4)
Ru1 C20 C19 C25 -129.0(4)
C21 C20 C19 Ru1 -59.8(4)
O2 Ru1 C19 C20 122.8(4)
N1 Ru1 C19 C20 -58.3(3)
C23 Ru1 C19 C20 101.6(3)
C24 Ru1 C19 C20 130.8(4)
C21 Ru1 C19 C20 30.0(3)
C22 Ru1 C19 C20 65.0(3)
P1 Ru1 C19 C20 -140.0(2)
O2 Ru1 C19 C24 -8.0(5)
N1 Ru1 C19 C24 170.8(2)
C20 Ru1 C19 C24 -130.8(4)
C23 Ru1 C19 C24 -29.2(3)
C21 Ru1 C19 C24 -100.9(3)
C22 Ru1 C19 C24 -65.9(3)
P1 Ru1 C19 C24 89.2(2)
O2 Ru1 C19 C25 -121.1(5)
N1 Ru1 C19 C25 57.8(5)
C20 Ru1 C19 C25 116.1(5)
C23 Ru1 C19 C25 -142.2(5)
C24 Ru1 C19 C25 -113.1(5)
C21 Ru1 C19 C25 146.1(5)
C22 Ru1 C19 C25 -178.9(5)
P1 Ru1 C19 C25 -23.9(4)
C20 C19 C24 C23 0.3(6)
C25 C19 C24 C23 -177.1(4)
Ru1 C19 C24 C23 53.4(3)
C20 C19 C24 Ru1 -53.1(3)
C25 C19 C24 Ru1 129.5(4)
O2 Ru1 C24 C23 44.7(3)
N1 Ru1 C24 C23 -153.5(4)
C20 Ru1 C24 C23 -102.3(3)
C19 Ru1 C24 C23 -131.9(4)
C21 Ru1 C24 C23 -64.7(3)
C22 Ru1 C24 C23 -29.3(2)
P1 Ru1 C24 C23 135.8(2)
O2 Ru1 C24 C19 176.6(2)
N1 Ru1 C24 C19 -21.5(5)
C20 Ru1 C24 C19 29.6(3)
C23 Ru1 C24 C19 131.9(4)
C21 Ru1 C24 C19 67.3(3)
C22 Ru1 C24 C19 102.7(3)
P1 Ru1 C24 C19 -92.2(2)
C19 C24 C23 C22 5.6(6)
Ru1 C24 C23 C22 59.6(4)
C19 C24 C23 Ru1 -54.0(3)
C21 C22 C23 C24 -5.4(6)
C26 C22 C23 C24 176.8(4)
Ru1 C22 C23 C24 -58.0(4)
C21 C22 C23 Ru1 52.6(4)
C26 C22 C23 Ru1 -125.2(4)
O2 Ru1 C23 C24 -143.0(3)
N1 Ru1 C23 C24 151.2(4)
C20 Ru1 C23 C24 66.4(3)
C19 Ru1 C23 C24 29.5(2)
C21 Ru1 C23 C24 103.3(3)
C22 Ru1 C23 C24 131.5(4)
P1 Ru1 C23 C24 -51.5(3)
O2 Ru1 C23 C22 85.5(2)
N1 Ru1 C23 C22 19.7(6)
C20 Ru1 C23 C22 -65.1(3)
C24 Ru1 C23 C22 -131.5(4)
C19 Ru1 C23 C22 -102.0(3)
C21 Ru1 C23 C22 -28.2(2)
P1 Ru1 C23 C22 177.0(2)
C21 C22 C26 C28 -25.1(6)
C23 C22 C26 C28 152.6(4)
Ru1 C22 C26 C28 68.6(5)
C21 C22 C26 C27 99.6(5)
C23 C22 C26 C27 -82.7(5)
Ru1 C22 C26 C27 -166.8(3)
C29 N1 C31 C30 17.1(5)
Ru1 N1 C31 C30 -163.1(3)
C29 N1 C31 C32 -104.5(4)
Ru1 N1 C31 C32 75.3(4)
C29 O1 C30 C31 18.8(5)
N1 C31 C30 O1 -21.3(4)
C32 C31 C30 O1 98.6(4)
C31 N1 C29 O1 -6.0(5)
Ru1 N1 C29 O1 174.2(3)
C31 N1 C29 C2 172.7(4)
Ru1 N1 C29 C2 -7.1(7)
C30 O1 C29 N1 -8.5(5)
C30 O1 C29 C2 172.6(4)
C30 C31 C32 C33 -57.0(5)
N1 C31 C32 C33 57.5(5)
C30 C31 C32 C34 67.8(5)
N1 C31 C32 C34 -177.7(4)
N1 C29 C2 C3 -143.0(5)
O1 C29 C2 C3 35.7(6)
N1 C29 C2 C1 39.6(7)
O1 C29 C2 C1 -141.6(4)
C1 C2 C3 C4 -1.1(7)
C29 C2 C3 C4 -178.5(4)
C2 C3 C4 C5 1.3(8)
C3 C4 C5 C6 -0.5(8)
C4 C5 C6 C1 -0.6(7)
C5 C6 C1 C2 0.8(7)
C5 C6 C1 P1 -179.5(4)
C3 C2 C1 C6 0.0(7)
C29 C2 C1 C6 177.3(4)
C3 C2 C1 P1 -179.7(4)
C29 C2 C1 P1 -2.5(6)
C13 P1 C1 C6 6.7(5)
C7 P1 C1 C6 -104.3(4)
Ru1 P1 C1 C6 131.6(4)
C13 P1 C1 C2 -173.6(3)
C7 P1 C1 C2 75.4(4)
Ru1 P1 C1 C2 -48.6(4)
C13 P1 C7 C12 -48.1(4)
C1 P1 C7 C12 62.8(4)
Ru1 P1 C7 C12 179.1(3)
C13 P1 C7 C8 134.1(4)
C1 P1 C7 C8 -115.0(4)
Ru1 P1 C7 C8 1.4(4)
C8 C7 C12 C11 0.0(7)
P1 C7 C12 C11 -177.8(4)
C7 C12 C11 C10 1.5(7)
C12 C11 C10 C9 -1.1(7)
C11 C10 C9 C8 -0.8(7)
C10 C9 C8 C7 2.3(7)
C12 C7 C8 C9 -1.9(6)
P1 C7 C8 C9 175.9(3)
C1 P1 C13 C18 -125.6(4)
C7 P1 C13 C18 -17.9(4)
Ru1 P1 C13 C18 115.6(4)
C1 P1 C13 C14 58.3(4)
C7 P1 C13 C14 166.1(3)
Ru1 P1 C13 C14 -60.5(4)
C14 C13 C18 C17 -1.4(7)
P1 C13 C18 C17 -177.5(3)
C13 C18 C17 C16 -1.5(7)
C18 C17 C16 C15 2.5(7)
C17 C16 C15 C14 -0.6(7)
C16 C15 C14 C13 -2.4(7)
C18 C13 C14 C15 3.3(6)
P1 C13 C14 C15 179.5(3)
N51 Ru51 C72 C73 -66.9(3)
O52 Ru51 C72 C73 -151.1(2)
C71 Ru51 C72 C73 132.2(4)
C74 Ru51 C72 C73 28.1(3)
C70 Ru51 C72 C73 102.2(3)
C69 Ru51 C72 C73 64.9(3)
P51 Ru51 C72 C73 119.9(4)
N51 Ru51 C72 C71 160.9(2)
O52 Ru51 C72 C71 76.7(2)
C74 Ru51 C72 C71 -104.1(3)
C70 Ru51 C72 C71 -30.0(2)
C69 Ru51 C72 C71 -67.3(3)
C73 Ru51 C72 C71 -132.2(4)
P51 Ru51 C72 C71 -12.3(5)
N51 Ru51 C72 C76 52.4(5)
O52 Ru51 C72 C76 -31.8(5)
C71 Ru51 C72 C76 -108.5(5)
C74 Ru51 C72 C76 147.4(5)
C70 Ru51 C72 C76 -138.5(5)
C69 Ru51 C72 C76 -175.8(5)
C73 Ru51 C72 C76 119.3(6)
P51 Ru51 C72 C76 -120.8(4)
C71 C72 C73 C74 -1.9(6)
C76 C72 C73 C74 173.7(4)
Ru51 C72 C73 C74 -51.2(4)
C71 C72 C73 Ru51 49.3(3)
C76 C72 C73 Ru51 -135.1(4)
N51 Ru51 C73 C72 122.4(2)
O52 Ru51 C73 C72 36.2(3)
C71 Ru51 C73 C72 -29.3(2)
C74 Ru51 C73 C72 -134.3(4)
C70 Ru51 C73 C72 -66.5(3)
C69 Ru51 C73 C72 -103.7(3)
P51 Ru51 C73 C72 -146.0(2)
N51 Ru51 C73 C74 -103.3(2)
O52 Ru51 C73 C74 170.5(2)
C71 Ru51 C73 C74 105.0(3)
C70 Ru51 C73 C74 67.8(3)
C69 Ru51 C73 C74 30.6(2)
P51 Ru51 C73 C74 -11.7(4)
C72 Ru51 C73 C74 134.3(4)
C72 C73 C74 C69 -5.4(6)
Ru51 C73 C74 C69 -59.2(3)
C72 C73 C74 Ru51 53.8(4)
N51 Ru51 C74 C69 -146.7(2)
O52 Ru51 C74 C69 105.0(4)
C71 Ru51 C74 C69 66.2(3)
C70 Ru51 C74 C69 29.0(2)
C73 Ru51 C74 C69 129.3(4)
P51 Ru51 C74 C69 -57.0(3)
C72 Ru51 C74 C69 102.5(3)
N51 Ru51 C74 C73 83.9(3)
O52 Ru51 C74 C73 -24.3(6)
C71 Ru51 C74 C73 -63.2(2)
C70 Ru51 C74 C73 -100.3(3)
C69 Ru51 C74 C73 -129.3(4)
P51 Ru51 C74 C73 173.7(2)
C72 Ru51 C74 C73 -26.8(2)
C73 C74 C69 C70 7.7(6)
Ru51 C74 C69 C70 -52.5(3)
C73 C74 C69 C75 -169.7(4)
Ru51 C74 C69 C75 130.1(4)
C73 C74 C69 Ru51 60.2(4)
N51 Ru51 C69 C74 46.6(3)
O52 Ru51 C69 C74 -147.8(2)
C71 Ru51 C69 C74 -102.4(3)
C70 Ru51 C69 C74 -132.4(4)
C73 Ru51 C69 C74 -30.6(2)
P51 Ru51 C69 C74 129.8(2)
C72 Ru51 C69 C74 -65.4(3)
N51 Ru51 C69 C70 179.0(2)
O52 Ru51 C69 C70 -15.5(3)
C71 Ru51 C69 C70 30.0(2)
C74 Ru51 C69 C70 132.4(4)
C73 Ru51 C69 C70 101.8(3)
P51 Ru51 C69 C70 -97.8(2)
C72 Ru51 C69 C70 67.0(2)
N51 Ru51 C69 C75 -67.6(5)
O52 Ru51 C69 C75 98.0(4)
C71 Ru51 C69 C75 143.4(5)
C74 Ru51 C69 C75 -114.2(5)
C70 Ru51 C69 C75 113.4(5)
C73 Ru51 C69 C75 -144.8(5)
P51 Ru51 C69 C75 15.7(4)
C72 Ru51 C69 C75 -179.6(5)
C74 C69 C70 C71 -2.6(6)
C75 C69 C70 C71 174.8(4)
Ru51 C69 C70 C71 -55.1(3)
C74 C69 C70 Ru51 52.6(3)
C75 C69 C70 Ru51 -130.1(3)
O52 Ru51 C70 C71 -58.8(3)
C74 Ru51 C70 C71 101.9(3)
C69 Ru51 C70 C71 130.6(4)
C73 Ru51 C70 C71 64.8(3)
P51 Ru51 C70 C71 -144.7(2)
C72 Ru51 C70 C71 29.7(2)
O52 Ru51 C70 C69 170.5(2)
C71 Ru51 C70 C69 -130.6(4)
C74 Ru51 C70 C69 -28.8(2)
C73 Ru51 C70 C69 -65.9(2)
P51 Ru51 C70 C69 84.6(2)
C72 Ru51 C70 C69 -101.0(3)
C69 C70 C71 C72 -5.0(6)
Ru51 C70 C71 C72 -61.1(4)
C69 C70 C71 Ru51 56.1(3)
C73 C72 C71 C70 7.1(6)
C76 C72 C71 C70 -168.6(4)
Ru51 C72 C71 C70 58.7(3)
C73 C72 C71 Ru51 -51.6(3)
C76 C72 C71 Ru51 132.7(3)
N51 Ru51 C71 C70 -164.8(3)
O52 Ru51 C71 C70 125.2(2)
C74 Ru51 C71 C70 -66.6(3)
C69 Ru51 C71 C70 -29.9(2)
C73 Ru51 C71 C70 -102.7(3)
P51 Ru51 C71 C70 44.5(3)
C72 Ru51 C71 C70 -130.7(4)
N51 Ru51 C71 C72 -34.0(4)
O52 Ru51 C71 C72 -104.1(2)
C74 Ru51 C71 C72 64.2(2)
C70 Ru51 C71 C72 130.7(4)
C69 Ru51 C71 C72 100.8(3)
C73 Ru51 C71 C72 28.0(2)
P51 Ru51 C71 C72 175.22(18)
C73 C72 C76 C78 32.7(6)
C71 C72 C76 C78 -151.9(4)
Ru51 C72 C76 C78 -65.7(6)
C73 C72 C76 C77 -90.8(5)
C71 C72 C76 C77 84.7(5)
Ru51 C72 C76 C77 170.9(4)
C79 N51 C81 C80 16.8(4)
Ru51 N51 C81 C80 -147.0(3)
C79 N51 C81 C82 -106.3(4)
Ru51 N51 C81 C82 89.9(4)
C79 O51 C80 C81 22.4(4)
N51 C81 C80 O51 -23.3(4)
C82 C81 C80 O51 98.8(4)
C81 N51 C79 O51 -3.1(5)
Ru51 N51 C79 O51 159.7(3)
C81 N51 C79 C52 176.4(4)
Ru51 N51 C79 C52 -20.9(6)
C80 O51 C79 N51 -13.0(5)
C80 O51 C79 C52 167.5(3)
N51 C81 C82 C84 -174.3(3)
C80 C81 C82 C84 69.5(4)
N51 C81 C82 C83 61.7(5)
C80 C81 C82 C83 -54.5(5)
N51 C79 C52 C51 -11.2(7)
O51 C79 C52 C51 168.3(4)
N51 C79 C52 C53 170.3(4)
O51 C79 C52 C53 -10.3(5)
C51 C52 C53 C54 0.7(6)
C79 C52 C53 C54 179.4(4)
C52 C53 C54 C55 -1.0(7)
C53 C54 C55 C56 0.9(7)
C54 C55 C56 C51 -0.5(6)
C53 C52 C51 C56 -0.4(6)
C79 C52 C51 C56 -178.9(4)
C53 C52 C51 P51 176.3(3)
C79 C52 C51 P51 -2.2(6)
C55 C56 C51 C52 0.3(6)
C55 C56 C51 P51 -176.5(3)
C57 P51 C51 C52 158.8(3)
C63 P51 C51 C52 -90.5(4)
Ru51 P51 C51 C52 36.2(4)
C57 P51 C51 C56 -24.6(4)
C63 P51 C51 C56 86.1(3)
Ru51 P51 C51 C56 -147.1(3)
C57 P51 C63 C64 -139.8(4)
C51 P51 C63 C64 111.5(4)
Ru51 P51 C63 C64 -9.2(4)
C57 P51 C63 C68 44.8(4)
C51 P51 C63 C68 -63.9(4)
Ru51 P51 C63 C68 175.4(3)
C64 C63 C68 C67 2.3(6)
P51 C63 C68 C67 177.7(3)
C63 C68 C67 C66 -2.8(7)
C68 C67 C66 C65 1.6(7)
C67 C66 C65 C64 0.2(7)
C68 C63 C64 C65 -0.5(6)
P51 C63 C64 C65 -176.0(3)
C66 C65 C64 C63 -0.7(7)
C63 P51 C57 C58 -165.5(3)
C51 P51 C57 C58 -58.6(4)
Ru51 P51 C57 C58 61.3(3)
C63 P51 C57 C62 17.1(4)
C51 P51 C57 C62 124.0(4)
Ru51 P51 C57 C62 -116.1(3)
C58 C57 C62 C61 1.9(6)
P51 C57 C62 C61 179.3(3)
C57 C62 C61 C60 -0.1(7)
C62 C61 C60 C59 -1.6(7)
C61 C60 C59 C58 1.5(7)
C60 C59 C58 C57 0.3(6)
C62 C57 C58 C59 -2.0(6)
P51 C57 C58 C59 -179.5(3)
